data_2210024
loop_
_publ_author_name
'Tang, Lei'
'Ye, Jian-Chuan'
'Wang, Zi-Xing'
'Lu, Ping'

_publ_section_title
;
 2',7'-Di-1-naphthylspiro[cyclopropane-1,9'-fluorene]
;
_journal_coeditor_code XU2065
_journal_issue 8
_journal_name_full 'Acta Crystallographica Section E'
_journal_page_first o3187
_journal_page_last o3188
_journal_paper_doi 10.1107/S1600536806024652
_journal_volume 62
_journal_year 2006
_chemical_formula_iupac 'C35 H24'
_chemical_formula_moiety 'C35 H24'
_chemical_formula_sum 'C35 H24'
_chemical_formula_weight 444.54
_chemical_name_systematic
;
2',7'-Di-1-naphthylspiro[cyclopropane-1,9'-fluorene]
;
_space_group_IT_number 29
_symmetry_cell_setting orthorhombic
_symmetry_space_group_name_Hall 'P 2c -2ac'
_symmetry_space_group_name_H-M 'P c a 21'
_atom_sites_solution_hydrogens geom
_atom_sites_solution_primary direct
_atom_sites_solution_secondary difmap
_audit_creation_method SHELXL-97
_cell_angle_alpha 90.00
_cell_angle_beta 90.00
_cell_angle_gamma 90.00
_cell_formula_units_Z 4
_cell_length_a 17.355(4)
_cell_length_b 18.225(4)
_cell_length_c 7.4532(18)
_cell_measurement_reflns_used 18017
_cell_measurement_temperature 296(2)
_cell_measurement_theta_max 27.4
_cell_measurement_theta_min 3.2
_cell_volume 2357.4(9)
_computing_cell_refinement PROCESS-AUTO
_computing_data_collection 'PROCESS-AUTO (Rigaku, 1998)'
_computing_data_reduction 'CrystalStructure (Rigaku/MSC, 2002)'
_computing_molecular_graphics 'ORTEP-3 for Windows (Farrugia, 1997)'
_computing_publication_material 'WinGX (Farrugia, 1999)'
_computing_structure_refinement 'SHELXL97 (Sheldrick, 1997)'
_computing_structure_solution 'SIR92 (Altomare <i>et al.</i>,  1993)'
_diffrn_ambient_temperature 296(2)
_diffrn_detector_area_resol_mean 10.00
_diffrn_measured_fraction_theta_full 1.00
_diffrn_measured_fraction_theta_max 1.00
_diffrn_measurement_device_type 'Rigaku R-AXIS RAPID'
_diffrn_measurement_method \w
_diffrn_radiation_monochromator graphite
_diffrn_radiation_source 'fine-focus sealed tube'
_diffrn_radiation_type MoK\a
_diffrn_radiation_wavelength 0.71073
_diffrn_reflns_av_R_equivalents 0.039
_diffrn_reflns_av_sigmaI/netI 0.024
_diffrn_reflns_limit_h_max 22
_diffrn_reflns_limit_h_min -22
_diffrn_reflns_limit_k_max 23
_diffrn_reflns_limit_k_min -21
_diffrn_reflns_limit_l_max 9
_diffrn_reflns_limit_l_min -9
_diffrn_reflns_number 21945
_diffrn_reflns_theta_full 27.5
_diffrn_reflns_theta_max 27.5
_diffrn_reflns_theta_min 3.2
_diffrn_standards_interval_count 0
_diffrn_standards_interval_time 0
_diffrn_standards_number 0
_exptl_absorpt_coefficient_mu 0.071
_exptl_absorpt_correction_type none
_exptl_crystal_colour colorless
_exptl_crystal_density_diffrn 1.253
_exptl_crystal_density_method 'not measured'
_exptl_crystal_description block
_exptl_crystal_F_000 936
_exptl_crystal_size_max 0.24
_exptl_crystal_size_mid 0.20
_exptl_crystal_size_min 0.20
_refine_diff_density_max 0.13
_refine_diff_density_min -0.13
_refine_ls_extinction_coef 0.0121(14)
_refine_ls_extinction_expression Fc^*^=kFc[1+0.001xFc^2^\l^3^/sin(2\q)]^-1/4^
_refine_ls_extinction_method SHELXL97
_refine_ls_goodness_of_fit_ref 1.042
_refine_ls_hydrogen_treatment constr
_refine_ls_matrix_type full
_refine_ls_number_parameters 317
_refine_ls_number_reflns 2914
_refine_ls_number_restraints 1
_refine_ls_restrained_S_all 1.042
_refine_ls_R_factor_all 0.047
_refine_ls_R_factor_gt 0.036
_refine_ls_shift/su_max 0.002
_refine_ls_shift/su_mean 0.000
_refine_ls_structure_factor_coef Fsqd
_refine_ls_weighting_details 'calc w=1/[\s^2^(Fo^2^)+(0.06P)^2^] where P=(Fo^2^+2Fc^2^)/3'
_refine_ls_weighting_scheme calc
_refine_ls_wR_factor_gt 0.088
_refine_ls_wR_factor_ref 0.094
_reflns_number_gt 2338
_reflns_number_total 2914
_reflns_threshold_expression I>2\s(I)
_cod_data_source_file xu2065.cif
_cod_data_source_block I
_cod_database_code 2210024
_cod_database_fobs_code 2210024

loop_
_symmetry_equiv_pos_as_xyz
'x, y, z'
'-x+1/2, y, z+1/2'
'x+1/2, -y, z'
'-x, -y, z+1/2'

loop_
_atom_site_type_symbol
_atom_site_label
_atom_site_fract_x
_atom_site_fract_y
_atom_site_fract_z
_atom_site_U_iso_or_equiv
_atom_site_adp_type
_atom_site_calc_flag
_atom_site_refinement_flags
_atom_site_occupancy
C C1 0.62463(9) 0.44907(9) 0.1873(2) 0.0412(4) Uani d . 1
C C2 0.57995(9) 0.41676(9) 0.3229(2) 0.0423(4) Uani d . 1
C C3 0.57828(9) 0.33737(10) 0.2923(3) 0.0447(4) Uani d . 1
C C4 0.54340(11) 0.28078(11) 0.3880(3) 0.0546(5) Uani d . 1
H H4 0.5137 0.2909 0.4888 0.066 Uiso calc R 1
C C5 0.55367(11) 0.20930(11) 0.3305(3) 0.0589(5) Uani d . 1
H H5 0.5304 0.1714 0.3940 0.071 Uiso calc R 1
C C6 0.59793(11) 0.19253(11) 0.1798(3) 0.0549(5) Uani d . 1
C C7 0.63172(10) 0.24975(10) 0.0831(3) 0.0510(4) Uani d . 1
H H7 0.6608 0.2396 -0.0188 0.061 Uiso calc R 1
C C8 0.62198(9) 0.32135(9) 0.1387(3) 0.0436(4) Uani d . 1
C C9 0.65207(10) 0.39126(10) 0.0625(3) 0.0434(4) Uani d . 1
C C10 0.65780(12) 0.40442(12) -0.1386(3) 0.0579(5) Uani d . 1
H H10A 0.6434 0.3645 -0.2179 0.069 Uiso calc R 1
H H10B 0.6454 0.4530 -0.1830 0.069 Uiso calc R 1
C C11 0.72901(11) 0.39590(11) -0.0317(3) 0.0567(5) Uani d . 1
H H11A 0.7601 0.4393 -0.0113 0.068 Uiso calc R 1
H H11B 0.7581 0.3508 -0.0462 0.068 Uiso calc R 1
C C12 0.63802(9) 0.52364(10) 0.1871(3) 0.0436(4) Uani d . 1
H H12 0.6677 0.5446 0.0968 0.052 Uiso calc R 1
C C13 0.60721(9) 0.56773(10) 0.3218(3) 0.0455(4) Uani d . 1
C C14 0.56140(11) 0.53515(11) 0.4546(3) 0.0519(5) Uani d . 1
H H14 0.5397 0.5644 0.5435 0.062 Uiso calc R 1
C C15 0.54773(10) 0.46032(11) 0.4561(3) 0.0493(4) Uani d . 1
H H15 0.5173 0.4395 0.5452 0.059 Uiso calc R 1
C C16 0.61886(10) 0.64866(10) 0.3195(3) 0.0481(4) Uani d . 1
C C17 0.55634(12) 0.69436(12) 0.3325(3) 0.0598(5) Uani d . 1
H H17 0.5078 0.6742 0.3519 0.072 Uiso calc R 1
C C18 0.56364(14) 0.77079(12) 0.3172(4) 0.0711(7) Uani d . 1
H H18 0.5203 0.8006 0.3268 0.085 Uiso calc R 1
C C19 0.63368(16) 0.80112(12) 0.2884(4) 0.0717(6) Uani d . 1
H H19 0.6377 0.8517 0.2739 0.086 Uiso calc R 1
C C20 0.70099(13) 0.75736(11) 0.2799(3) 0.0580(5) Uani d . 1
C C21 0.77535(15) 0.78816(13) 0.2576(4) 0.0733(7) Uani d . 1
H H21 0.7801 0.8385 0.2399 0.088 Uiso calc R 1
C C22 0.83931(15) 0.74619(15) 0.2613(4) 0.0745(7) Uani d . 1
H H22 0.8875 0.7677 0.2465 0.089 Uiso calc R 1
C C23 0.83354(12) 0.67059(13) 0.2873(3) 0.0643(6) Uani d . 1
H H23 0.8778 0.6420 0.2934 0.077 Uiso calc R 1
C C24 0.76287(11) 0.63879(11) 0.3038(3) 0.0530(5) Uani d . 1
H H24 0.7598 0.5882 0.3186 0.064 Uiso calc R 1
C C25 0.69421(10) 0.68021(10) 0.2990(3) 0.0477(4) Uani d . 1
C C26 0.60699(12) 0.11480(11) 0.1219(3) 0.0579(5) Uani d . 1
C C27 0.54332(13) 0.07342(12) 0.0869(4) 0.0751(7) Uani d . 1
H H27 0.4949 0.0941 0.1036 0.090 Uiso calc R 1
C C28 0.54829(16) 0.00096(13) 0.0266(5) 0.0898(9) Uani d . 1
H H28 0.5037 -0.0255 0.0027 0.108 Uiso calc R 1
C C29 0.61787(17) -0.03046(13) 0.0033(4) 0.0802(8) Uani d . 1
H H29 0.6208 -0.0787 -0.0371 0.096 Uiso calc R 1
C C30 0.68598(15) 0.00850(12) 0.0392(3) 0.0654(6) Uani d . 1
C C31 0.75929(18) -0.02313(14) 0.0156(4) 0.0812(8) Uani d . 1
H H31 0.7629 -0.0709 -0.0277 0.097 Uiso calc R 1
C C32 0.82399(18) 0.01381(17) 0.0540(5) 0.0876(8) Uani d . 1
H H32 0.8716 -0.0084 0.0361 0.105 Uiso calc R 1
C C33 0.82049(15) 0.08534(16) 0.1206(4) 0.0779(7) Uani d . 1
H H33 0.8657 0.1101 0.1494 0.093 Uiso calc R 1
C C34 0.75088(13) 0.11916(11) 0.1436(3) 0.0636(5) Uani d . 1
H H34 0.7492 0.1670 0.1871 0.076 Uiso calc R 1
C C35 0.68129(13) 0.08228(11) 0.1020(3) 0.0563(5) Uani d . 1

loop_
_atom_site_aniso_label
_atom_site_aniso_U_11
_atom_site_aniso_U_22
_atom_site_aniso_U_33
_atom_site_aniso_U_12
_atom_site_aniso_U_13
_atom_site_aniso_U_23
C1 0.0329(7) 0.0542(10) 0.0366(8) 0.0011(7) -0.0017(7) 0.0027(8)
C2 0.0321(7) 0.0558(10) 0.0389(9) -0.0007(7) -0.0015(7) 0.0032(8)
C3 0.0339(7) 0.0552(10) 0.0450(10) -0.0006(7) 0.0005(8) 0.0039(9)
C4 0.0478(10) 0.0646(12) 0.0514(11) -0.0012(9) 0.0117(9) 0.0060(10)
C5 0.0534(10) 0.0577(12) 0.0657(14) -0.0057(9) 0.0092(11) 0.0114(11)
C6 0.0476(9) 0.0547(11) 0.0625(13) -0.0016(8) 0.0008(10) 0.0079(10)
C7 0.0480(9) 0.0558(10) 0.0493(11) 0.0021(9) 0.0070(9) 0.0012(9)
C8 0.0379(8) 0.0520(10) 0.0408(10) -0.0014(7) 0.0005(8) 0.0039(8)
C9 0.0397(8) 0.0529(10) 0.0376(9) 0.0006(8) 0.0037(7) 0.0022(8)
C10 0.0692(12) 0.0670(12) 0.0375(10) -0.0076(10) 0.0065(10) 0.0004(9)
C11 0.0486(10) 0.0663(12) 0.0550(12) -0.0038(8) 0.0169(9) -0.0007(10)
C12 0.0394(8) 0.0550(10) 0.0365(8) -0.0009(7) 0.0009(7) 0.0037(8)
C13 0.0381(8) 0.0560(10) 0.0424(10) 0.0014(7) -0.0036(8) -0.0010(9)
C14 0.0456(9) 0.0648(11) 0.0453(10) 0.0027(8) 0.0052(9) -0.0078(9)
C15 0.0399(9) 0.0651(12) 0.0429(9) -0.0020(8) 0.0080(8) 0.0037(9)
C16 0.0488(9) 0.0563(10) 0.0392(10) 0.0028(8) -0.0043(8) -0.0028(9)
C17 0.0551(10) 0.0675(12) 0.0568(12) 0.0072(9) -0.0064(10) -0.0089(11)
C18 0.0752(14) 0.0652(13) 0.0731(16) 0.0229(11) -0.0165(14) -0.0152(12)
C19 0.0959(17) 0.0533(12) 0.0658(15) 0.0034(12) -0.0146(14) -0.0043(12)
C20 0.0731(13) 0.0559(11) 0.0450(11) -0.0040(10) -0.0050(10) -0.0044(10)
C21 0.0945(19) 0.0644(13) 0.0611(15) -0.0258(13) -0.0017(13) 0.0003(11)
C22 0.0680(15) 0.0923(17) 0.0633(15) -0.0269(13) 0.0058(12) -0.0037(13)
C23 0.0515(11) 0.0822(15) 0.0592(14) -0.0066(10) 0.0026(10) -0.0045(12)
C24 0.0531(11) 0.0624(10) 0.0435(10) -0.0024(9) -0.0021(9) -0.0006(10)
C25 0.0539(10) 0.0552(10) 0.0339(9) -0.0024(8) -0.0031(8) -0.0032(8)
C26 0.0583(11) 0.0540(11) 0.0616(13) 0.0000(9) 0.0016(10) 0.0088(10)
C27 0.0614(12) 0.0608(13) 0.103(2) -0.0057(10) 0.0059(14) 0.0043(14)
C28 0.0828(17) 0.0629(14) 0.124(3) -0.0161(13) 0.0043(18) -0.0084(16)
C29 0.1002(19) 0.0558(12) 0.085(2) -0.0047(13) 0.0003(16) -0.0011(13)
C30 0.0836(15) 0.0586(12) 0.0538(12) 0.0123(11) 0.0048(12) 0.0070(10)
C31 0.0940(18) 0.0763(15) 0.0731(18) 0.0253(15) 0.0089(15) 0.0041(13)
C32 0.0817(17) 0.101(2) 0.0801(19) 0.0342(16) 0.0119(16) 0.0090(16)
C33 0.0623(13) 0.102(2) 0.0697(16) 0.0089(13) -0.0004(13) 0.0144(15)
C34 0.0623(11) 0.0735(12) 0.0548(13) 0.0057(11) 0.0001(11) 0.0065(11)
C35 0.0611(11) 0.0580(12) 0.0498(12) 0.0055(9) 0.0030(10) 0.0079(9)

loop_
_atom_type_symbol
_atom_type_description
_atom_type_scat_dispersion_real
_atom_type_scat_dispersion_imag
_atom_type_scat_source
C C 0.0033 0.0000 'International Tables Vol C Tables 4.2.6.8 and 6.1.1.4'
H H 0.0000 0.0000 'International Tables Vol C Tables 4.2.6.8 and 6.1.1.4'

loop_
_geom_angle_atom_site_label_1
_geom_angle_atom_site_label_2
_geom_angle_atom_site_label_3
_geom_angle
C12 C1 C2 120.48(16)
C12 C1 C9 130.19(16)
C2 C1 C9 109.32(15)
C15 C2 C1 119.82(16)
C15 C2 C3 131.91(16)
C1 C2 C3 108.25(15)
C4 C3 C8 119.89(17)
C4 C3 C2 131.35(17)
C8 C3 C2 108.76(15)
C5 C4 C3 118.90(19)
C5 C4 H4 120.6
C3 C4 H4 120.6
C4 C5 C6 121.80(18)
C4 C5 H5 119.1
C6 C5 H5 119.1
C5 C6 C7 118.91(19)
C5 C6 C26 120.01(18)
C7 C6 C26 121.1(2)
C8 C7 C6 120.0(2)
C8 C7 H7 120.0
C6 C7 H7 120.0
C7 C8 C3 120.53(16)
C7 C8 C9 130.66(17)
C3 C8 C9 108.81(15)
C1 C9 C8 104.83(15)
C1 C9 C11 122.36(16)
C8 C9 C11 122.34(15)
C1 C9 C10 121.78(17)
C8 C9 C10 122.23(17)
C11 C9 C10 58.36(15)
C11 C10 C9 60.47(14)
C11 C10 H10A 117.7
C9 C10 H10A 117.7
C11 C10 H10B 117.7
C9 C10 H10B 117.7
H10A C10 H10B 114.8
C10 C11 C9 61.16(13)
C10 C11 H11A 117.7
C9 C11 H11A 117.7
C10 C11 H11B 117.7
C9 C11 H11B 117.7
H11A C11 H11B 114.8
C1 C12 C13 120.23(17)
C1 C12 H12 119.9
C13 C12 H12 119.9
C12 C13 C14 118.84(17)
C12 C13 C16 120.74(17)
C14 C13 C16 120.33(17)
C15 C14 C13 121.36(18)
C15 C14 H14 119.3
C13 C14 H14 119.3
C14 C15 C2 119.24(17)
C14 C15 H15 120.4
C2 C15 H15 120.4
C17 C16 C25 118.98(18)
C17 C16 C13 119.57(17)
C25 C16 C13 121.42(15)
C16 C17 C18 121.7(2)
C16 C17 H17 119.1
C18 C17 H17 119.1
C19 C18 C17 120.0(2)
C19 C18 H18 120.0
C17 C18 H18 120.0
C18 C19 C20 121.2(2)
C18 C19 H19 119.4
C20 C19 H19 119.4
C19 C20 C21 122.2(2)
C19 C20 C25 119.0(2)
C21 C20 C25 118.7(2)
C22 C21 C20 121.5(2)
C22 C21 H21 119.3
C20 C21 H21 119.3
C21 C22 C23 120.3(2)
C21 C22 H22 119.9
C23 C22 H22 119.9
C24 C23 C22 119.8(2)
C24 C23 H23 120.1
C22 C23 H23 120.1
C23 C24 C25 122.04(19)
C23 C24 H24 119.0
C25 C24 H24 119.0
C24 C25 C20 117.56(17)
C24 C25 C16 123.50(17)
C20 C25 C16 118.89(17)
C27 C26 C35 118.88(19)
C27 C26 C6 119.75(19)
C35 C26 C6 121.37(18)
C26 C27 C28 122.3(2)
C26 C27 H27 118.8
C28 C27 H27 118.8
C29 C28 C27 119.9(2)
C29 C28 H28 120.1
C27 C28 H28 120.1
C28 C29 C30 121.0(2)
C28 C29 H29 119.5
C30 C29 H29 119.5
C29 C30 C31 122.0(2)
C29 C30 C35 119.4(2)
C31 C30 C35 118.6(2)
C32 C31 C30 121.7(2)
C32 C31 H31 119.2
C30 C31 H31 119.2
C31 C32 C33 120.6(2)
C31 C32 H32 119.7
C33 C32 H32 119.7
C34 C33 C32 120.3(3)
C34 C33 H33 119.9
C32 C33 H33 119.9
C33 C34 C35 120.8(2)
C33 C34 H34 119.6
C35 C34 H34 119.6
C34 C35 C30 118.1(2)
C34 C35 C26 123.4(2)
C30 C35 C26 118.5(2)

loop_
_geom_bond_atom_site_label_1
_geom_bond_atom_site_label_2
_geom_bond_distance
_geom_bond_publ_flag
C1 C12 1.379(2) ?
C1 C2 1.404(2) ?
C1 C9 1.484(3) ?
C2 C15 1.388(3) ?
C2 C3 1.465(3) ?
C3 C4 1.392(3) ?
C3 C8 1.404(3) ?
C4 C5 1.383(3) ?
C4 H4 0.9300 ?
C5 C6 1.394(3) ?
C5 H5 0.9300 ?
C6 C7 1.397(3) ?
C6 C26 1.489(3) ?
C7 C8 1.380(2) ?
C7 H7 0.9300 ?
C8 C9 1.489(2) ?
C9 C10 1.521(3) y
C9 C11 1.511(3) y
C10 C11 1.479(3) y
C10 H10A 0.9700 ?
C10 H10B 0.9700 ?
C11 H11A 0.9700 ?
C11 H11B 0.9700 ?
C12 C13 1.392(3) ?
C12 H12 0.9300 ?
C13 C14 1.401(3) ?
C13 C16 1.489(3) ?
C14 C15 1.384(3) ?
C14 H14 0.9300 ?
C15 H15 0.9300 ?
C16 C17 1.371(3) ?
C16 C25 1.437(3) ?
C17 C18 1.403(3) ?
C17 H17 0.9300 ?
C18 C19 1.352(4) ?
C18 H18 0.9300 ?
C19 C20 1.416(3) ?
C19 H19 0.9300 ?
C20 C21 1.417(3) ?
C20 C25 1.418(3) ?
C21 C22 1.348(3) ?
C21 H21 0.9300 ?
C22 C23 1.395(3) ?
C22 H22 0.9300 ?
C23 C24 1.362(3) ?
C23 H23 0.9300 ?
C24 C25 1.411(3) ?
C24 H24 0.9300 ?
C26 C27 1.363(3) ?
C26 C35 1.427(3) ?
C27 C28 1.397(3) ?
C27 H27 0.9300 ?
C28 C29 1.348(4) ?
C28 H28 0.9300 ?
C29 C30 1.405(4) ?
C29 H29 0.9300 ?
C30 C31 1.408(4) ?
C30 C35 1.426(3) ?
C31 C32 1.340(4) ?
C31 H31 0.9300 ?
C32 C33 1.396(4) ?
C32 H32 0.9300 ?
C33 C34 1.367(3) ?
C33 H33 0.9300 ?
C34 C35 1.416(3) ?
C34 H34 0.9300 ?

loop_
_cod_related_entry_id
_cod_related_entry_database
_cod_related_entry_code
1 ChemSpider 21127633
